data_7103383
loop_
_publ_author_name
'D\'iez-Gonz\'alez, Silvia'
'Stevens, Edwin D'
'Nolan, Steven P'

_publ_section_title
;
 A [(NHC)CuCl] complex as a latent Click catalyst.
;
_journal_issue 39
_journal_name_full 'Chemical communications (Cambridge, England)'
_journal_page_first 4747
_journal_page_last 4749
_journal_paper_doi 10.1039/b806806b
_journal_year 2008
_chemical_formula_sum 'C29 H42 Cl5 Cu N2'
_chemical_formula_weight 659.44
_chemical_name_systematic
;
?
;
_space_group_IT_number 11
_symmetry_cell_setting monoclinic
_symmetry_space_group_name_Hall '-P 2yb'
_symmetry_space_group_name_H-M 'P 1 21/m 1'
_atom_sites_solution_hydrogens geom
_atom_sites_solution_primary direct
_atom_sites_solution_secondary difmap
_audit_creation_method SHELXL-97
_cell_angle_alpha 90.00
_cell_angle_beta 103.810(2)
_cell_angle_gamma 90.00
_cell_formula_units_Z 2
_cell_length_a 9.5227(11)
_cell_length_b 16.4203(19)
_cell_length_c 11.0548(13)
_cell_measurement_reflns_used 11340
_cell_measurement_temperature 150(2)
_cell_measurement_theta_max 28.823
_cell_measurement_theta_min 2.313
_cell_volume 1678.6(3)
_computing_cell_refinement 'Bruker SMART'
_computing_data_collection 'Bruker SMART'
_computing_data_reduction 'Bruker SAINT'
_computing_molecular_graphics 'Bruker SHELXTL'
_computing_publication_material 'Bruker SHELXTL'
_computing_structure_refinement 'SHELXL-97 (Sheldrick, 1997)'
_computing_structure_solution 'SHELXS-97 (Sheldrick, 1990)'
_diffrn_ambient_temperature 150(2)
_diffrn_measured_fraction_theta_full 1.000
_diffrn_measured_fraction_theta_max 1.000
_diffrn_measurement_device_type 'CCD area detector'
_diffrn_measurement_method 'phi and omega scans'
_diffrn_radiation_monochromator graphite
_diffrn_radiation_source 'fine-focus sealed tube'
_diffrn_radiation_type MoK\a
_diffrn_radiation_wavelength 0.71073
_diffrn_reflns_av_R_equivalents 0.0506
_diffrn_reflns_av_sigmaI/netI 0.0354
_diffrn_reflns_limit_h_max 10
_diffrn_reflns_limit_h_min -10
_diffrn_reflns_limit_k_max 17
_diffrn_reflns_limit_k_min -17
_diffrn_reflns_limit_l_max 11
_diffrn_reflns_limit_l_min -11
_diffrn_reflns_number 13663
_diffrn_reflns_theta_full 22.50
_diffrn_reflns_theta_max 22.50
_diffrn_reflns_theta_min 1.90
_exptl_absorpt_coefficient_mu 1.069
_exptl_absorpt_correction_T_max 0.965212
_exptl_absorpt_correction_T_min 0.895335
_exptl_absorpt_correction_type empirical
_exptl_crystal_colour colorless
_exptl_crystal_density_diffrn 1.305
_exptl_crystal_density_meas 0
_exptl_crystal_density_method 'not measured'
_exptl_crystal_description plate
_exptl_crystal_F_000 688
_exptl_crystal_size_max 0.50
_exptl_crystal_size_mid 0.50
_exptl_crystal_size_min 0.20
_refine_diff_density_max 0.705
_refine_diff_density_min -0.559
_refine_diff_density_rms 0.096
_refine_ls_extinction_method none
_refine_ls_goodness_of_fit_ref 1.055
_refine_ls_hydrogen_treatment mixed
_refine_ls_matrix_type full
_refine_ls_number_parameters 247
_refine_ls_number_reflns 2289
_refine_ls_number_restraints 143
_refine_ls_restrained_S_all 1.047
_refine_ls_R_factor_all 0.0379
_refine_ls_R_factor_gt 0.0321
_refine_ls_shift/su_max 0.001
_refine_ls_shift/su_mean 0.000
_refine_ls_structure_factor_coef Fsqd
_refine_ls_weighting_details 'calc w=1/[\s^2^(Fo^2^)+(0.0724P)^2^+7.1407P] where P=(Fo^2^+2Fc^2^)/3'
_refine_ls_weighting_scheme calc
_refine_ls_wR_factor_gt 0.0775
_refine_ls_wR_factor_ref 0.0801
_reflns_number_gt 1973
_reflns_number_total 2289
_reflns_threshold_expression >2sigma(I)
_cod_data_source_file b806806b.txt
_cod_data_source_block nol164
_cod_depositor_comments
;
The following automatic conversions were performed:
'_symmetry_cell_setting' value 'Monoclinic' changed to 'monoclinic'
according to '/home/saulius/struct/CIF-dictionaries/cif_core.dic'
dictionary named 'cif_core.dic' version 2.4.1 from 2010-06-29.

Automatic conversion script
Id: cif_fix_enum 1527 2010-12-29 10:47:43Z saulius 
;
_cod_original_sg_symbol_H-M P2(1)/m
_cod_database_code 7103383

loop_
_symmetry_equiv_pos_as_xyz
'x, y, z'
'-x, y+1/2, -z'
'-x, -y, -z'
'x, -y-1/2, z'

loop_
_atom_site_label
_atom_site_type_symbol
_atom_site_fract_x
_atom_site_fract_y
_atom_site_fract_z
_atom_site_U_iso_or_equiv
_atom_site_adp_type
_atom_site_occupancy
_atom_site_symmetry_multiplicity
_atom_site_calc_flag
_atom_site_refinement_flags
_atom_site_disorder_assembly
_atom_site_disorder_group
Cu1 Cu 0.02045(9) 0.2500 0.92722(8) 0.0194(3) Uani 1 2 d SU . .
Cl1 Cl -0.2039(2) 0.2500 0.91763(19) 0.0300(5) Uani 1 2 d SU . .
N1 N 0.2972(4) 0.1841(3) 0.9116(4) 0.0166(9) Uani 1 1 d U . .
C1 C 0.2438(5) 0.1021(3) 0.9121(5) 0.0190(11) Uani 1 1 d U . .
C2 C 0.1628(6) 0.0697(3) 0.7994(5) 0.0278(13) Uani 1 1 d U . .
Cl2 Cl 0.6630(4) 0.2223(2) 1.2884(4) 0.0584(12) Uani 0.50 1 d PDU . 1
C3 C 0.1112(8) -0.0099(4) 0.8044(7) 0.0443(17) Uani 1 1 d U . .
H3 H 0.063(6) -0.026(3) 0.739(5) 0.019(15) Uiso 1 1 d . . .
Cl3 Cl 0.9679(3) 0.2608(14) 1.3036(3) 0.037(3) Uani 0.50 1 d PDU . 1
C4 C 0.1380(9) -0.0531(4) 0.9126(7) 0.0483(18) Uani 1 1 d U . .
H4 H 0.113(6) -0.100(4) 0.914(5) 0.031(17) Uiso 1 1 d . . .
C5 C 0.2199(7) -0.0210(4) 1.0197(6) 0.0360(15) Uani 1 1 d U . .
H5 H 0.238(6) -0.048(4) 1.090(6) 0.035(17) Uiso 1 1 d . . .
Cl4 Cl 0.4598(5) 0.2658(6) 0.5564(3) 0.107(4) Uani 0.50 1 d PDU . 1
C6 C 0.2743(6) 0.0578(3) 1.0226(5) 0.0230(12) Uani 1 1 d U . .
C7 C 0.1287(7) 0.1159(4) 0.6776(6) 0.0370(15) Uani 1 1 d U . .
H7 H 0.169(6) 0.160(4) 0.691(5) 0.021(16) Uiso 1 1 d . . .
Cl5 Cl 0.5850(5) 0.1078(3) 0.5686(4) 0.0791(13) Uani 0.50 1 d PDU . 1
C8 C -0.0327(9) 0.1335(5) 0.6358(7) 0.0505(19) Uani 1 1 d U . .
H8A H -0.091(9) 0.086(5) 0.628(7) 0.076 Uiso 1 1 d . . .
H8B H -0.057(9) 0.161(5) 0.566(7) 0.076 Uiso 1 1 d . . .
H8C H -0.073(8) 0.167(5) 0.700(7) 0.076 Uiso 1 1 d . . .
C9 C 0.1850(7) 0.0733(4) 0.5769(6) 0.0452(17) Uani 1 1 d U . .
H9A H 0.2897 0.0655 0.6056 0.068 Uiso 1 1 calc R . .
H9B H 0.1640 0.1067 0.5013 0.068 Uiso 1 1 calc R . .
H9C H 0.1376 0.0202 0.5589 0.068 Uiso 1 1 calc R . .
C10 C 0.3613(7) 0.0938(4) 1.1430(5) 0.0299(14) Uani 1 1 d U . .
H10 H 0.409(6) 0.136(3) 1.126(5) 0.018(15) Uiso 1 1 d . . .
C11 C 0.2668(8) 0.1162(5) 1.2285(6) 0.059(2) Uani 1 1 d U . .
H11A H 0.1966 0.1575 1.1885 0.088 Uiso 1 1 calc R . .
H11B H 0.3265 0.1381 1.3064 0.088 Uiso 1 1 calc R . .
H11C H 0.2153 0.0677 1.2464 0.088 Uiso 1 1 calc R . .
C12 C 0.4856(11) 0.0400(7) 1.2080(9) 0.091(4) Uani 1 1 d U . .
H12A H 0.551(12) 0.063(7) 1.278(11) 0.136 Uiso 1 1 d . . .
H12B H 0.548(13) 0.027(7) 1.165(11) 0.136 Uiso 1 1 d . . .
H12C H 0.451(14) 0.004(8) 1.240(12) 0.136 Uiso 1 1 d . . .
C13 C 0.2169(7) 0.2500 0.9184(6) 0.0143(15) Uani 1 2 d SU . .
C14 C 0.4420(6) 0.2040(4) 0.8952(6) 0.0241(13) Uani 1 1 d U . .
H14A H 0.451(5) 0.183(3) 0.829(5) 0.008(13) Uiso 1 1 d . . .
H14B H 0.508(7) 0.187(4) 0.965(6) 0.037(18) Uiso 1 1 d . . .
C15 C 0.7904(11) 0.2825(8) 1.2433(13) 0.048(4) Uani 0.50 1 d PDU . 1
H15A H 0.7722 0.2796 1.1514 0.057 Uiso 0.50 1 calc PR . 1
H15B H 0.7736 0.3396 1.2650 0.057 Uiso 0.50 1 calc PR . 1
C16 C 0.6172(14) 0.2106(8) 0.5913(13) 0.061(3) Uani 0.50 1 d PDU . 1
H16A H 0.6679 0.2203 0.6793 0.073 Uiso 0.50 1 calc PR . 1
H16B H 0.6810 0.2293 0.5381 0.073 Uiso 0.50 1 calc PR . 1

loop_
_atom_site_aniso_label
_atom_site_aniso_U_11
_atom_site_aniso_U_22
_atom_site_aniso_U_33
_atom_site_aniso_U_23
_atom_site_aniso_U_13
_atom_site_aniso_U_12
Cu1 0.0146(5) 0.0189(6) 0.0252(6) 0.000 0.0055(4) 0.000
Cl1 0.0158(10) 0.0387(13) 0.0364(12) 0.000 0.0079(9) 0.000
N1 0.010(2) 0.018(2) 0.020(2) -0.0037(18) -0.0002(17) -0.0005(17)
C1 0.013(2) 0.015(2) 0.027(3) -0.003(2) 0.002(2) 0.009(2)
C2 0.035(3) 0.016(3) 0.029(3) -0.006(2) 0.001(2) 0.004(2)
Cl2 0.053(2) 0.058(3) 0.067(2) -0.0008(16) 0.0201(18) -0.0259(16)
C3 0.070(5) 0.019(3) 0.033(3) -0.008(3) -0.010(3) 0.000(3)
Cl3 0.0429(14) 0.023(11) 0.0464(15) 0.0006(19) 0.0111(12) -0.005(2)
C4 0.078(5) 0.012(3) 0.049(4) 0.000(3) 0.004(3) -0.008(3)
C5 0.059(4) 0.017(3) 0.030(3) 0.006(3) 0.007(3) 0.010(3)
Cl4 0.092(3) 0.183(9) 0.047(2) 0.023(4) 0.020(2) 0.099(6)
C6 0.023(3) 0.020(3) 0.027(3) -0.003(2) 0.006(2) 0.010(2)
C7 0.052(4) 0.020(3) 0.028(3) -0.007(2) -0.013(3) -0.004(3)
Cl5 0.053(2) 0.101(3) 0.078(3) 0.005(3) 0.007(2) -0.013(2)
C8 0.062(4) 0.047(5) 0.032(4) -0.004(3) -0.009(3) 0.018(4)
C9 0.045(4) 0.051(4) 0.033(3) -0.005(3) -0.004(3) -0.001(3)
C10 0.031(3) 0.032(4) 0.025(3) -0.002(3) 0.004(2) 0.003(3)
C11 0.046(4) 0.088(6) 0.042(4) -0.033(4) 0.009(3) 0.009(4)
C12 0.068(6) 0.121(9) 0.061(6) -0.033(6) -0.029(5) 0.061(6)
C13 0.015(3) 0.017(3) 0.007(3) 0.000 -0.005(3) 0.000
C14 0.016(3) 0.038(3) 0.019(3) 0.000(3) 0.007(3) 0.005(2)
C15 0.036(5) 0.054(9) 0.062(9) 0.024(6) 0.030(6) 0.009(5)
C16 0.053(9) 0.097(7) 0.037(8) 0.017(7) 0.016(7) 0.035(7)

loop_
_atom_type_symbol
_atom_type_description
_atom_type_scat_dispersion_real
_atom_type_scat_dispersion_imag
_atom_type_scat_source
C C 0.0033 0.0016 'International Tables Vol C Tables 4.2.6.8 and 6.1.1.4'
H H 0.0000 0.0000 'International Tables Vol C Tables 4.2.6.8 and 6.1.1.4'
N N 0.0061 0.0033 'International Tables Vol C Tables 4.2.6.8 and 6.1.1.4'
Cl Cl 0.1484 0.1585 'International Tables Vol C Tables 4.2.6.8 and 6.1.1.4'
Cu Cu 0.3201 1.2651 'International Tables Vol C Tables 4.2.6.8 and 6.1.1.4'

loop_
_geom_angle_atom_site_label_1
_geom_angle_atom_site_label_2
_geom_angle_atom_site_label_3
_geom_angle
_geom_angle_site_symmetry_1
_geom_angle_site_symmetry_3
_geom_angle_publ_flag
C13 Cu1 Cl1 174.4(2) . . ?
C13 N1 C1 123.3(4) . . ?
C13 N1 C14 113.2(4) . . ?
C1 N1 C14 123.4(4) . . ?
C6 C1 C2 122.4(5) . . ?
C6 C1 N1 119.5(5) . . ?
C2 C1 N1 118.1(5) . . ?
C3 C2 C1 116.2(5) . . ?
C3 C2 C7 120.0(5) . . ?
C1 C2 C7 123.8(5) . . ?
Cl2 Cl2 C15 93.2(6) 4_565 4_565 ?
Cl2 Cl2 C15 55.1(5) 4_565 . ?
C15 Cl2 C15 38.1(9) 4_565 . ?
C4 C3 C2 121.8(6) . . ?
Cl3 Cl3 C15 102.1(9) 4_565 . ?
Cl3 Cl3 C15 66.8(8) 4_565 4_565 ?
C15 Cl3 C15 35.2(9) . 4_565 ?
C5 C4 C3 120.8(7) . . ?
C4 C5 C6 120.9(6) . . ?
Cl4 Cl4 C16 104.9(7) 4_565 4_565 ?
Cl4 Cl4 C16 58.1(6) 4_565 . ?
C16 Cl4 C16 46.8(10) 4_565 . ?
Cl4 Cl4 Cl5 150.63(16) 4_565 4_565 ?
C16 Cl4 Cl5 46.1(6) 4_565 4_565 ?
C16 Cl4 Cl5 92.8(6) . 4_565 ?
C5 C6 C1 117.8(5) . . ?
C5 C6 C10 120.5(5) . . ?
C1 C6 C10 121.6(5) . . ?
C2 C7 C9 112.6(5) . . ?
C2 C7 C8 110.6(6) . . ?
C9 C7 C8 111.9(5) . . ?
C16 Cl5 Cl4 39.1(4) . 4_565 ?
C11 C10 C6 111.4(5) . . ?
C11 C10 C12 111.3(7) . . ?
C6 C10 C12 113.1(6) . . ?
N1 C13 N1 108.0(6) 4_565 . ?
N1 C13 Cu1 126.0(3) 4_565 . ?
N1 C13 Cu1 126.0(3) . . ?
N1 C14 C14 102.8(3) . 4_565 ?
Cl3 C15 Cl2 117.9(9) . . ?
Cl4 C16 Cl5 111.7(9) . . ?

loop_
_geom_bond_atom_site_label_1
_geom_bond_atom_site_label_2
_geom_bond_distance
_geom_bond_site_symmetry_2
_geom_bond_publ_flag
Cu1 C13 1.896(7) . ?
Cu1 Cl1 2.114(2) . ?
N1 C13 1.337(6) . ?
N1 C1 1.440(7) . ?
N1 C14 1.469(7) . ?
C1 C6 1.392(7) . ?
C1 C2 1.404(7) . ?
C2 C3 1.402(9) . ?
C2 C7 1.511(8) . ?
Cl2 Cl2 0.911(7) 4_565 ?
Cl2 C15 1.420(11) 4_565 ?
Cl2 C15 1.729(11) . ?
C3 C4 1.361(10) . ?
Cl3 Cl3 0.36(5) 4_565 ?
Cl3 C15 1.700(12) . ?
Cl3 C15 1.808(15) 4_565 ?
C4 C5 1.359(9) . ?
C5 C6 1.391(8) . ?
Cl4 Cl4 0.52(2) 4_565 ?
Cl4 C16 1.506(13) 4_565 ?
Cl4 C16 1.715(12) . ?
Cl4 Cl5 2.380(12) 4_565 ?
C6 C10 1.511(8) . ?
C7 C9 1.516(9) . ?
C7 C8 1.523(10) . ?
Cl5 C16 1.722(14) . ?
Cl5 Cl4 2.380(12) 4_565 ?
C10 C11 1.498(9) . ?
C10 C12 1.513(11) . ?
C13 N1 1.337(6) 4_565 ?
C14 C14 1.511(12) 4_565 ?
